data_4505717
loop_
_publ_author_name
'Bhogala, Balakrishna R.'
'Nangia, Ashwini'

_publ_section_title
;
 Cocrystals of 1,3,5-Cyclohexanetricarboxylic Acid with
 4,4&#x2018;-Bipyridine Homologues:&#x2009;
 Acid&#x00B7;&#x00B7;&#x00B7;Pyridine Hydrogen Bonding in Neutral and
 Ionic Complexes
;
_journal_issue 4
_journal_name_full 'Crystal Growth &amp; Design'
_journal_page_first 547
_journal_paper_doi 10.1021/cg034047i
_journal_volume 3
_journal_year 2003
_chemical_formula_moiety '(C9 H12 O6) 1.5(C12 H12 N2)'
_chemical_formula_sum 'C27 H30 N3 O6'
_chemical_formula_weight 492.54
_chemical_melting_point 470
_chemical_name_systematic
; 
 cis,cis-1,3,5-cyclohexanetricarboxylic acid - 1,2-bis(4-pyridyl)ethane
;
_space_group_IT_number 14
_symmetry_cell_setting monoclinic
_symmetry_space_group_name_Hall '-P 2ybc'
_symmetry_space_group_name_H-M 'P 1 21/c 1'
_atom_sites_solution_hydrogens geom
_atom_sites_solution_primary direct
_atom_sites_solution_secondary difmap
_audit_creation_method SHELXL-97
_cell_angle_alpha 90.00
_cell_angle_beta 94.4440(10)
_cell_angle_gamma 90.00
_cell_formula_units_Z 4
_cell_length_a 11.00670(10)
_cell_length_b 11.84850(10)
_cell_length_c 19.9299(2)
_cell_measurement_reflns_used 5442
_cell_measurement_temperature 293(2)
_cell_measurement_theta_max 66.8375
_cell_measurement_theta_min 4.0235
_cell_volume 2591.30(4)
_computing_cell_refinement 'Bruker SMART v5.059 (Bruker, 1999)'
_computing_data_collection 'Bruker SMART v5.059 (Bruker, 1999)'
_computing_data_reduction 'Bruker SAINT v6.02A (Bruker, 2000)'
_computing_molecular_graphics 'PLUTON (Spek, 1992)'
_computing_publication_material 'SHELXL-97 (Sheldrick, 1997)'
_computing_structure_refinement 'SHELXL-97 (Sheldrick, 1997)'
_computing_structure_solution 'SHELXS-97 (Sheldrick, 1990)'
_diffrn_ambient_temperature 293(2)
_diffrn_measured_fraction_theta_full 0.956
_diffrn_measured_fraction_theta_max 0.956
_diffrn_measurement_device_type 'Bruker SMART 6000 CCD'
_diffrn_measurement_method ' \w scans'
_diffrn_radiation_monochromator 'gobel optics'
_diffrn_radiation_source 'rotating anode'
_diffrn_radiation_type CuK\a
_diffrn_radiation_wavelength 1.54178
_diffrn_reflns_av_R_equivalents 0.0316
_diffrn_reflns_av_sigmaI/netI 0.0274
_diffrn_reflns_limit_h_max 12
_diffrn_reflns_limit_h_min -12
_diffrn_reflns_limit_k_max 13
_diffrn_reflns_limit_k_min -13
_diffrn_reflns_limit_l_max 23
_diffrn_reflns_limit_l_min -21
_diffrn_reflns_number 13453
_diffrn_reflns_theta_full 67.06
_diffrn_reflns_theta_max 67.06
_diffrn_reflns_theta_min 4.03
_diffrn_standards_decay_% 1
_exptl_absorpt_coefficient_mu 0.739
_exptl_absorpt_correction_T_max 0.934
_exptl_absorpt_correction_T_min 0.821
_exptl_absorpt_correction_type multi-scan
_exptl_absorpt_process_details 'Bruker (2000), SADABS v2.01, Bruker AXS Inc., Madison, WI, USA'
_exptl_crystal_colour colourless
_exptl_crystal_density_diffrn 1.263
_exptl_crystal_density_method 'not measured'
_exptl_crystal_description cubic
_exptl_crystal_F_000 1044
_exptl_crystal_preparation 'Ethanol - Benzene (3:1)'
_exptl_crystal_size_max 0.14
_exptl_crystal_size_mid 0.12
_exptl_crystal_size_min 0.09
_refine_diff_density_max 0.333
_refine_diff_density_min -0.393
_refine_diff_density_rms 0.102
_refine_ls_extinction_method none
_refine_ls_goodness_of_fit_ref 1.095
_refine_ls_hydrogen_treatment mixed
_refine_ls_matrix_type full
_refine_ls_number_parameters 325
_refine_ls_number_reflns 4415
_refine_ls_number_restraints 0
_refine_ls_restrained_S_all 1.095
_refine_ls_R_factor_all 0.1023
_refine_ls_R_factor_gt 0.0866
_refine_ls_shift/su_max 0.000
_refine_ls_shift/su_mean 0.000
_refine_ls_structure_factor_coef Fsqd
_refine_ls_weighting_details 'calc w=1/[\s^2^(Fo^2^)+(0.1714P)^2^+0.3725P] where P=(Fo^2^+2Fc^2^)/3'
_refine_ls_weighting_scheme calc
_refine_ls_wR_factor_gt 0.2522
_refine_ls_wR_factor_ref 0.2753
_reflns_number_gt 3184
_reflns_number_total 4415
_reflns_threshold_expression >2sigma(I)
_cod_data_source_file cg034047isi20030514_075720.cif
_cod_data_source_block 1
_cod_depositor_comments
;
The following automatic conversions were performed:

'_symmetry_cell_setting' value 'Monoclinic' changed to 'monoclinic'
according to /home/saulius/struct/CIF-dictionaries/cif_core.dic
dictionary named 'cif_core.dic' version 2.4.1 from 2010-06-29.

Automatic conversion script
Id: cif_fix_values 1715 2011-07-08 13:25:40Z adriana 
;
_cod_original_sg_symbol_H-M 'P 21 /c'
_cod_database_code 4505717

loop_
_symmetry_equiv_pos_as_xyz
'x, y, z'
'-x, y+1/2, -z+1/2'
'-x, -y, -z'
'x, -y-1/2, z-1/2'

loop_
_atom_site_label
_atom_site_type_symbol
_atom_site_fract_x
_atom_site_fract_y
_atom_site_fract_z
_atom_site_U_iso_or_equiv
_atom_site_adp_type
_atom_site_occupancy
_atom_site_symmetry_multiplicity
_atom_site_calc_flag
_atom_site_refinement_flags
O30 O 0.4182(2) 0.9144(2) 0.13986(11) 0.0945(7) Uani 1 1 d .
H30A H 0.4472 0.9260 0.1784 0.142 Uiso 1 1 calc R
O34 O -0.0036(2) 0.85007(19) -0.09520(13) 0.0971(8) Uani 1 1 d .
H34A H -0.0568 0.8017 -0.0943 0.146 Uiso 1 1 calc R
C22 C 0.3474(3) 0.9991(2) 0.03690(13) 0.0673(7) Uani 1 1 d .
H22A H 0.4085 0.9620 0.0112 0.081 Uiso 1 1 calc R
C26 C 0.2689(3) 1.1063(2) -0.06677(13) 0.0663(7) Uani 1 1 d .
H26A H 0.3305 1.0722 -0.0934 0.080 Uiso 1 1 calc R
N19 N 0.1243(3) 2.1589(2) -0.38034(17) 0.0896(8) Uani 1 1 d .
C23 C 0.2333(3) 0.9262(2) 0.03137(13) 0.0685(7) Uani 1 1 d .
H23A H 0.1721 0.9595 0.0578 0.082 Uiso 1 1 calc R
H23B H 0.2527 0.8518 0.0495 0.082 Uiso 1 1 calc R
C27 C 0.3219(3) 1.1147(2) 0.00561(14) 0.0686(7) Uani 1 1 d .
H27A H 0.2653 1.1551 0.0318 0.082 Uiso 1 1 calc R
H27B H 0.3972 1.1576 0.0071 0.082 Uiso 1 1 calc R
N8 N 0.1710(3) 1.4399(2) -0.20190(18) 0.0915(8) Uani 1 1 d .
C24 C 0.1823(3) 0.9153(2) -0.04175(13) 0.0657(7) Uani 1 1 d .
H24A H 0.2470 0.8818 -0.0664 0.079 Uiso 1 1 calc R
O36 O 0.2111(3) 1.2248(2) -0.15826(12) 0.1205(11) Uani 1 1 d .
H36A H 0.1964 1.2897 -0.1706 0.181 Uiso 1 1 calc R
C30 C 0.2396(3) 1.2239(3) -0.09516(17) 0.0835(9) Uani 1 1 d .
C21 C 0.1862(4) 2.0345(3) -0.29465(19) 0.0914(10) Uani 1 1 d .
H21A H 0.2096 2.0255 -0.2491 0.110 Uiso 1 1 calc R
C28 C 0.4004(3) 1.0098(3) 0.10886(16) 0.0806(8) Uani 1 1 d .
C16 C 0.1799(3) 1.9415(2) -0.33544(17) 0.0797(8) Uani 1 1 d .
C25 C 0.1556(3) 1.0308(2) -0.07287(13) 0.0678(7) Uani 1 1 d .
H25A H 0.0907 1.0667 -0.0504 0.081 Uiso 1 1 calc R
H25B H 0.1281 1.0219 -0.1200 0.081 Uiso 1 1 calc R
O33 O 0.0716(4) 0.7541(3) -0.01045(17) 0.1526(16) Uani 1 1 d .
O35 O 0.2490(3) 1.3084(2) -0.06214(14) 0.1204(10) Uani 1 1 d .
C11 C 0.1418(3) 1.6591(2) -0.24439(18) 0.0814(9) Uani 1 1 d .
C20 C 0.1594(4) 2.1393(3) -0.3186(2) 0.0940(10) Uani 1 1 d .
H20A H 0.1668 2.1998 -0.2888 0.113 Uiso 1 1 calc R
C17 C 0.1437(4) 1.9609(3) -0.4025(2) 0.0961(10) Uani 1 1 d .
H17A H 0.1374 1.9021 -0.4335 0.115 Uiso 1 1 calc R
C29 C 0.0775(3) 0.8333(3) -0.04709(16) 0.0847(9) Uani 1 1 d .
C13 C 0.1888(3) 1.5192(4) -0.15697(17) 0.0970(11) Uani 1 1 d .
H13A H 0.2097 1.5004 -0.1123 0.116 Uiso 1 1 calc R
C10 C 0.1276(4) 1.5691(3) -0.28527(19) 0.0920(10) Uani 1 1 d .
H10A H 0.1067 1.5808 -0.3308 0.110 Uiso 1 1 calc R
C18 C 0.1157(3) 2.0766(4) -0.42258(18) 0.0963(11) Uani 1 1 d .
H18A H 0.0908 2.0915 -0.4674 0.116 Uiso 1 1 calc R
C9 C 0.1423(4) 1.4656(3) -0.2632(2) 0.0994(11) Uani 1 1 d .
H9A H 0.1310 1.4071 -0.2942 0.119 Uiso 1 1 calc R
C12 C 0.1761(4) 1.6375(3) -0.1766(2) 0.0981(11) Uani 1 1 d .
H12A H 0.1901 1.6956 -0.1456 0.118 Uiso 1 1 calc R
O31 O 0.4233(5) 1.0968(3) 0.13549(16) 0.174(2) Uani 1 1 d .
C15 C 0.2120(5) 1.8256(3) -0.3065(3) 0.1169(15) Uani 1 1 d .
H15A H 0.2294 1.7753 -0.3429 0.140 Uiso 1 1 calc R
H15B H 0.2853 1.8317 -0.2764 0.140 Uiso 1 1 calc R
C14 C 0.1171(5) 1.7776(3) -0.2705(3) 0.137(2) Uani 1 1 d .
H14A H 0.0426 1.7766 -0.2999 0.164 Uiso 1 1 calc R
H14B H 0.1034 1.8262 -0.2327 0.164 Uiso 1 1 calc R
C4 C 0.4675(3) 0.4890(3) 0.09296(15) 0.0794(8) Uani 1 1 d .
N1 N 0.5164(3) 0.4442(3) 0.23003(13) 0.0872(8) Uani 1 1 d .
C3 C 0.4607(4) 0.3814(3) 0.11919(17) 0.0929(10) Uani 1 1 d .
H3A H 0.4389 0.3213 0.0908 0.111 Uiso 1 1 calc R
C6 C 0.5221(3) 0.5476(3) 0.20544(17) 0.0849(9) Uani 1 1 d .
H6A H 0.5434 0.6061 0.2352 0.102 Uiso 1 1 calc R
C5 C 0.4981(3) 0.5742(3) 0.13800(16) 0.0831(9) Uani 1 1 d .
H5A H 0.5027 0.6485 0.1234 0.100 Uiso 1 1 calc R
C2 C 0.4856(4) 0.3628(3) 0.18620(18) 0.0954(10) Uani 1 1 d .
H2A H 0.4808 0.2893 0.2021 0.115 Uiso 1 1 calc R
C7 C 0.4438(3) 0.5110(4) 0.01897(15) 0.0922(10) Uani 1 1 d .
H7A H 0.4185 0.5888 0.0121 0.111 Uiso 1 1 calc R
H7B H 0.3778 0.4629 0.0010 0.111 Uiso 1 1 calc R

loop_
_atom_site_aniso_label
_atom_site_aniso_U_11
_atom_site_aniso_U_22
_atom_site_aniso_U_33
_atom_site_aniso_U_23
_atom_site_aniso_U_13
_atom_site_aniso_U_12
O30 0.1232(19) 0.0852(15) 0.0712(13) 0.0121(11) -0.0167(12) 0.0058(12)
O34 0.1077(17) 0.0795(15) 0.1009(17) -0.0053(12) -0.0121(14) -0.0263(12)
C22 0.0793(17) 0.0613(15) 0.0607(15) 0.0049(11) 0.0009(12) -0.0076(12)
C26 0.0807(17) 0.0560(15) 0.0615(15) 0.0066(11) 0.0013(12) -0.0051(11)
N19 0.0933(18) 0.0693(17) 0.105(2) 0.0014(15) 0.0002(15) 0.0155(13)
C23 0.0865(17) 0.0571(15) 0.0611(15) 0.0055(11) 0.0016(13) -0.0097(12)
C27 0.0822(17) 0.0554(14) 0.0668(16) 0.0017(11) -0.0029(13) -0.0097(12)
N8 0.0979(19) 0.0679(16) 0.107(2) 0.0078(15) 0.0001(16) -0.0083(13)
C24 0.0815(17) 0.0552(14) 0.0602(14) -0.0026(11) 0.0050(12) -0.0090(11)
O36 0.201(3) 0.0727(15) 0.0811(16) 0.0137(11) -0.0322(17) -0.0005(16)
C30 0.095(2) 0.074(2) 0.080(2) 0.0190(16) -0.0024(16) -0.0105(15)
C21 0.122(3) 0.0638(18) 0.090(2) 0.0035(15) 0.0164(19) 0.0134(16)
C28 0.093(2) 0.078(2) 0.0678(17) 0.0083(14) -0.0112(14) -0.0164(15)
C16 0.098(2) 0.0517(16) 0.091(2) 0.0060(13) 0.0221(17) 0.0059(13)
C25 0.0808(17) 0.0609(15) 0.0601(14) 0.0015(11) -0.0058(12) -0.0076(12)
O33 0.192(3) 0.118(2) 0.138(3) 0.056(2) -0.049(2) -0.088(2)
O35 0.193(3) 0.0579(14) 0.1070(19) 0.0069(13) -0.0099(19) -0.0031(16)
C11 0.099(2) 0.0579(16) 0.090(2) 0.0142(14) 0.0264(17) 0.0118(13)
C20 0.117(3) 0.0600(18) 0.105(3) 0.0046(16) 0.011(2) 0.0153(16)
C17 0.109(3) 0.082(2) 0.097(2) -0.0162(18) 0.013(2) -0.0080(18)
C29 0.104(2) 0.077(2) 0.0725(18) -0.0134(15) 0.0027(17) -0.0214(16)
C13 0.086(2) 0.134(3) 0.0696(19) 0.026(2) -0.0013(16) 0.002(2)
C10 0.113(3) 0.080(2) 0.084(2) 0.0016(16) 0.0139(18) -0.0041(17)
C18 0.088(2) 0.123(3) 0.076(2) 0.021(2) -0.0055(16) -0.0021(19)
C9 0.120(3) 0.076(2) 0.101(3) 0.0033(18) 0.001(2) -0.0140(18)
C12 0.123(3) 0.086(2) 0.086(2) -0.0159(18) 0.017(2) 0.0048(19)
O31 0.318(5) 0.091(2) 0.097(2) 0.0176(15) -0.091(3) -0.060(3)
C15 0.143(3) 0.0580(19) 0.157(4) 0.024(2) 0.057(3) 0.0146(19)
C14 0.160(4) 0.077(3) 0.181(5) 0.047(3) 0.066(4) 0.031(2)
C4 0.0723(17) 0.101(2) 0.0639(16) -0.0166(15) -0.0009(13) -0.0068(15)
N1 0.0957(18) 0.094(2) 0.0699(15) -0.0122(13) -0.0071(13) -0.0044(14)
C3 0.114(3) 0.086(2) 0.077(2) -0.0227(17) -0.0048(18) -0.0178(18)
C6 0.090(2) 0.088(2) 0.0746(19) -0.0260(16) -0.0083(15) -0.0045(16)
C5 0.090(2) 0.083(2) 0.0750(19) -0.0125(15) -0.0009(15) -0.0087(15)
C2 0.121(3) 0.081(2) 0.083(2) -0.0073(16) -0.0015(19) -0.0109(18)
C7 0.088(2) 0.122(3) 0.0646(17) -0.0108(17) -0.0037(14) -0.0076(18)

loop_
_atom_type_symbol
_atom_type_description
_atom_type_scat_dispersion_real
_atom_type_scat_dispersion_imag
_atom_type_scat_source
C C 0.0181 0.0091 'International Tables Vol C Tables 4.2.6.8 and 6.1.1.4'
H H 0.0000 0.0000 'International Tables Vol C Tables 4.2.6.8 and 6.1.1.4'
N N 0.0311 0.0180 'International Tables Vol C Tables 4.2.6.8 and 6.1.1.4'
O O 0.0492 0.0322 'International Tables Vol C Tables 4.2.6.8 and 6.1.1.4'

loop_
_geom_angle_atom_site_label_1
_geom_angle_atom_site_label_2
_geom_angle_atom_site_label_3
_geom_angle
_geom_angle_site_symmetry_3
C28 C22 C27 111.1(2) .
C28 C22 C23 111.8(2) .
C27 C22 C23 110.9(2) .
C27 C26 C30 110.3(2) .
C27 C26 C25 111.4(2) .
C30 C26 C25 110.8(2) .
C20 N19 C18 119.4(3) .
C22 C23 C24 110.9(2) .
C26 C27 C22 112.1(2) .
C9 N8 C13 120.0(3) .
C29 C24 C25 115.4(3) .
C29 C24 C23 110.2(2) .
C25 C24 C23 111.0(2) .
O35 C30 O36 122.7(3) .
O35 C30 C26 123.5(3) .
O36 C30 C26 113.7(3) .
C20 C21 C16 122.0(4) .
O31 C28 O30 122.0(3) .
O31 C28 C22 123.6(3) .
O30 C28 C22 114.4(3) .
C21 C16 C17 116.0(3) .
C21 C16 C15 120.2(4) .
C17 C16 C15 123.9(3) .
C24 C25 C26 111.2(2) .
C10 C11 C12 116.8(3) .
C10 C11 C14 121.2(4) .
C12 C11 C14 122.0(4) .
N19 C20 C21 123.1(3) .
C16 C17 C18 117.5(3) .
O33 C29 O34 121.0(3) .
O33 C29 C24 122.8(3) .
O34 C29 C24 116.2(3) .
N8 C13 C12 120.1(3) .
C9 C10 C11 122.3(4) .
N19 C18 C17 122.1(3) .
N8 C9 C10 124.1(4) .
C11 C12 C13 116.6(3) .
C14 C15 C16 113.1(4) .
C15 C14 C11 115.0(4) .
C5 C4 C3 116.6(3) .
C5 C4 C7 122.0(3) .
C3 C4 C7 121.4(3) .
C6 N1 C2 116.5(3) .
C2 C3 C4 120.5(3) .
N1 C6 C5 124.0(3) .
C4 C5 C6 119.0(3) .
N1 C2 C3 123.4(3) .
C4 C7 C7 111.9(4) 3_665

loop_
_geom_bond_atom_site_label_1
_geom_bond_atom_site_label_2
_geom_bond_distance
_geom_bond_site_symmetry_2
O30 C28 1.296(4) .
O34 C29 1.274(4) .
C22 C28 1.511(4) .
C22 C27 1.521(4) .
C22 C23 1.522(4) .
C26 C27 1.517(4) .
C26 C30 1.529(4) .
C26 C25 1.531(4) .
N19 C20 1.282(5) .
N19 C18 1.288(5) .
C23 C24 1.526(4) .
N8 C9 1.276(5) .
N8 C13 1.302(5) .
C24 C29 1.506(4) .
C24 C25 1.522(4) .
O36 C30 1.272(4) .
C30 O35 1.198(4) .
C21 C20 1.354(5) .
C21 C16 1.367(5) .
C28 O31 1.179(4) .
C16 C17 1.383(5) .
C16 C15 1.520(4) .
O33 C29 1.194(4) .
C11 C10 1.344(5) .
C11 C12 1.398(5) .
C11 C14 1.514(4) .
C17 C18 1.455(6) .
C13 C12 1.460(5) .
C10 C9 1.309(5) .
C15 C14 1.430(6) .
C4 C5 1.375(4) .
C4 C3 1.382(5) .
C4 C7 1.500(4) .
N1 C6 1.323(5) .
N1 C2 1.328(4) .
C3 C2 1.360(5) .
C6 C5 1.386(5) .
C7 C7 1.521(7) 3_665
